data_4087188
loop_
_publ_author_name
'Johnson, Alice'
'Gimeno, M. Concepci\'on'

_publ_section_title
;
 Synthesis of Propargyl-Functionalized NHC Gold Complexes
;
_journal_issue 7
_journal_name_full Organometallics
_journal_page_first 1278
_journal_paper_doi 10.1021/acs.organomet.7b00012
_journal_volume 36
_journal_year 2017
_chemical_formula_sum 'C18 H16 Au Br N4'
_chemical_formula_weight 565.22
_chemical_name_systematic
; 
 ? 
;
_space_group_IT_number 14
_symmetry_cell_setting monoclinic
_symmetry_space_group_name_Hall '-P 2ybc'
_symmetry_space_group_name_H-M 'P 1 21/c 1'
_atom_sites_solution_hydrogens geom
_atom_sites_solution_primary direct
_atom_sites_solution_secondary difmap
_audit_creation_method SHELXL-97
_cell_angle_alpha 90.00
_cell_angle_beta 99.1103(13)
_cell_angle_gamma 90.00
_cell_formula_units_Z 4
_cell_length_a 9.71027(13)
_cell_length_b 14.9158(2)
_cell_length_c 12.32441(17)
_cell_measurement_reflns_used 11389
_cell_measurement_temperature 100(2)
_cell_measurement_theta_max 28.7630
_cell_measurement_theta_min 4.2130
_cell_volume 1762.51(4)
_computing_cell_refinement
;
CrysAlisPro, Agilent Technologies,
Version 1.171.37.35 (release 13-08-2014 CrysAlis171 .NET)
(compiled Aug 13 2014,18:06:01)
;
_computing_data_collection
;
CrysAlisPro, Agilent Technologies,
Version 1.171.37.35 (release 13-08-2014 CrysAlis171 .NET)
(compiled Aug 13 2014,18:06:01)
;
_computing_data_reduction
;
CrysAlisPro, Agilent Technologies,
Version 1.171.37.35 (release 13-08-2014 CrysAlis171 .NET)
(compiled Aug 13 2014,18:06:01)
;
_computing_molecular_graphics XP
_computing_publication_material XCIF
_computing_structure_refinement 'SHELXL-97 (Sheldrick, 1997)'
_computing_structure_solution 'SHELXS-97 (Sheldrick, 1990)'
_diffrn_ambient_temperature 100(2)
_diffrn_detector_area_resol_mean 16.0655
_diffrn_measured_fraction_theta_full 0.990
_diffrn_measured_fraction_theta_max 0.990
_diffrn_measurement_device_type 'Xcalibur, Sapphire3'
_diffrn_measurement_method '\w rotations'
_diffrn_radiation_monochromator graphite
_diffrn_radiation_source 'fine-focus sealed tube'
_diffrn_radiation_type MoK\a
_diffrn_radiation_wavelength 0.71073
_diffrn_reflns_av_R_equivalents 0.0315
_diffrn_reflns_av_sigmaI/netI 0.0228
_diffrn_reflns_limit_h_max 11
_diffrn_reflns_limit_h_min -11
_diffrn_reflns_limit_k_max 18
_diffrn_reflns_limit_k_min -18
_diffrn_reflns_limit_l_max 14
_diffrn_reflns_limit_l_min -14
_diffrn_reflns_number 16918
_diffrn_reflns_theta_full 25.50
_diffrn_reflns_theta_max 25.50
_diffrn_reflns_theta_min 4.24
_exptl_absorpt_coefficient_mu 10.620
_exptl_absorpt_correction_T_max 0.3622
_exptl_absorpt_correction_T_min 0.2034
_exptl_absorpt_correction_type multi-scan
_exptl_absorpt_process_details
;
CrysAlisPro, Agilent Technologies,
Version 1.171.37.35 (release 13-08-2014 CrysAlis171 .NET)
(compiled Aug 13 2014,18:06:01)
Empirical absorption correction using spherical harmonics,
 implemented in SCALE3 ABSPACK scaling algorithm.
;
_exptl_crystal_colour colorless
_exptl_crystal_density_diffrn 2.130
_exptl_crystal_density_method 'not measured'
_exptl_crystal_description prism
_exptl_crystal_F_000 1064
_exptl_crystal_size_max 0.22
_exptl_crystal_size_mid 0.18
_exptl_crystal_size_min 0.12
_refine_diff_density_max 2.072
_refine_diff_density_min -5.588
_refine_diff_density_rms 0.387
_refine_ls_extinction_method none
_refine_ls_goodness_of_fit_ref 1.089
_refine_ls_hydrogen_treatment mixed
_refine_ls_matrix_type full
_refine_ls_number_parameters 217
_refine_ls_number_reflns 3252
_refine_ls_number_restraints 0
_refine_ls_restrained_S_all 1.089
_refine_ls_R_factor_all 0.0629
_refine_ls_R_factor_gt 0.0593
_refine_ls_shift/su_max 0.000
_refine_ls_shift/su_mean 0.000
_refine_ls_structure_factor_coef Fsqd
_refine_ls_weighting_details 'calc w=1/[\s^2^(Fo^2^)+(0.0749P)^2^+87.7458P] where P=(Fo^2^+2Fc^2^)/3'
_refine_ls_weighting_scheme calc
_refine_ls_wR_factor_gt 0.1596
_refine_ls_wR_factor_ref 0.1623
_reflns_number_gt 3011
_reflns_number_total 3252
_reflns_threshold_expression >2sigma(I)
_cod_data_source_file om7b00012_si_006.cif
_cod_data_source_block c509
_cod_depositor_comments
;
The following automatic conversions were performed:

'_symmetry_cell_setting' value 'Monoclinic' changed to 'monoclinic'
according to
/home/data/users/saulius/crontab/automatic-downloads/rss-feeds/ACS/lib/dictionaries/cif_core.dic
dictionary named 'cif_core.dic' version 2.4.2 from 2011-04-26.

Automatic conversion script
Id: cif_fix_values 4973 2017-02-22 13:04:09Z antanas 

 Adding full bibliography for 4087187--4087190.cif.
;
_cod_original_sg_symbol_H-M P2(1)/c
_cod_database_code 4087188

loop_
_symmetry_equiv_pos_as_xyz
'x, y, z'
'-x, y+1/2, -z+1/2'
'-x, -y, -z'
'x, -y-1/2, z-1/2'

loop_
_atom_site_label
_atom_site_type_symbol
_atom_site_fract_x
_atom_site_fract_y
_atom_site_fract_z
_atom_site_U_iso_or_equiv
_atom_site_adp_type
_atom_site_occupancy
_atom_site_symmetry_multiplicity
_atom_site_calc_flag
_atom_site_refinement_flags
Au1 Au 0.55114(4) 0.07938(3) 0.12001(3) 0.0120(2) Uani 1 1 d .
Br1 Br 0.9754(3) 0.18610(19) 0.7667(2) 0.0721(7) Uani 1 1 d .
N1 N 0.6802(10) 0.1930(7) -0.0428(8) 0.014(2) Uani 1 1 d .
N2 N 0.4587(10) 0.1895(7) -0.0844(8) 0.014(2) Uani 1 1 d .
N3 N 0.6415(11) -0.0273(7) 0.3293(8) 0.016(2) Uani 1 1 d .
N4 N 0.4183(11) -0.0323(7) 0.2814(8) 0.015(2) Uani 1 1 d .
C1 C 0.5656(12) 0.1597(8) -0.0092(10) 0.013(2) Uani 1 1 d .
C2 C 0.6475(13) 0.2454(8) -0.1363(10) 0.017(2) Uani 1 1 d .
H2 H 0.7113 0.2768 -0.1733 0.020 Uiso 1 1 calc R
C3 C 0.5091(14) 0.2431(9) -0.1643(11) 0.020(3) Uani 1 1 d .
H3 H 0.4551 0.2717 -0.2256 0.024 Uiso 1 1 calc R
C4 C 0.3126(12) 0.1638(9) -0.0858(10) 0.017(3) Uani 1 1 d .
H4A H 0.3061 0.0975 -0.0861 0.020 Uiso 1 1 calc R
H4B H 0.2566 0.1859 -0.1547 0.020 Uiso 1 1 calc R
C5 C 0.2520(12) 0.1985(8) 0.0077(10) 0.016(3) Uani 1 1 d .
C6 C 0.1946(13) 0.2229(9) 0.0805(11) 0.020(3) Uani 1 1 d .
H6 H 0.1487 0.2424 0.1388 0.025 Uiso 1 1 calc R
C7 C 0.8282(12) 0.1838(8) 0.0174(10) 0.013(2) Uani 1 1 d .
H7A H 0.8942 0.2032 -0.0315 0.016 Uiso 1 1 calc R
H7B H 0.8410 0.2236 0.0825 0.016 Uiso 1 1 calc R
C8 C 0.8602(12) 0.0918(9) 0.0527(10) 0.016(3) Uani 1 1 d .
C9 C 0.9019(12) 0.0206(9) 0.0847(10) 0.018(3) Uani 1 1 d .
H9 H 0.9353 -0.0367 0.1104 0.022 Uiso 1 1 calc R
C10 C 0.5353(13) 0.0019(8) 0.2510(10) 0.016(3) Uani 1 1 d .
C11 C 0.5866(15) -0.0796(9) 0.4090(11) 0.021(3) Uani 1 1 d .
H11 H 0.6383 -0.1079 0.4716 0.026 Uiso 1 1 calc R
C12 C 0.4483(14) -0.0812(8) 0.3788(10) 0.020(3) Uani 1 1 d .
H12 H 0.3828 -0.1102 0.4165 0.024 Uiso 1 1 calc R
C13 C 0.2776(12) -0.0127(8) 0.2248(10) 0.016(2) Uani 1 1 d .
H13A H 0.2205 -0.0679 0.2210 0.019 Uiso 1 1 calc R
H13B H 0.2822 0.0068 0.1487 0.019 Uiso 1 1 calc R
C14 C 0.2102(13) 0.0587(9) 0.2827(11) 0.018(3) Uani 1 1 d .
C15 C 0.1528(14) 0.1139(9) 0.3270(11) 0.022(3) Uani 1 1 d .
H15 H 0.1065 0.1585 0.3628 0.027 Uiso 1 1 calc R
C16 C 0.7873(13) -0.0049(10) 0.3341(10) 0.022(3) Uani 1 1 d .
H16A H 0.7999 0.0286 0.2670 0.027 Uiso 1 1 calc R
H16B H 0.8429 -0.0607 0.3363 0.027 Uiso 1 1 calc R
C17 C 0.8379(13) 0.0496(9) 0.4313(11) 0.020(3) Uani 1 1 d .
C18 C 0.8790(13) 0.0897(9) 0.5137(11) 0.019(3) Uani 1 1 d .
H18 H 0.9117 0.1216 0.5794 0.023 Uiso 1 1 calc R

loop_
_atom_site_aniso_label
_atom_site_aniso_U_11
_atom_site_aniso_U_22
_atom_site_aniso_U_33
_atom_site_aniso_U_23
_atom_site_aniso_U_13
_atom_site_aniso_U_12
Au1 0.0091(3) 0.0145(3) 0.0124(3) -0.00050(16) 0.00199(17) -0.00046(16)
Br1 0.0703(15) 0.0757(17) 0.0693(15) 0.0030(12) 0.0079(12) -0.0079(12)
N1 0.008(5) 0.015(5) 0.019(5) -0.001(4) 0.003(4) -0.002(4)
N2 0.014(5) 0.012(5) 0.014(5) -0.001(4) 0.000(4) -0.001(4)
N3 0.020(5) 0.017(5) 0.011(5) -0.001(4) 0.001(4) 0.008(4)
N4 0.016(5) 0.013(5) 0.018(5) -0.003(4) 0.006(4) 0.002(4)
C1 0.012(6) 0.009(5) 0.016(6) -0.004(4) 0.001(5) 0.000(4)
C2 0.018(6) 0.017(6) 0.016(6) 0.002(5) 0.007(5) 0.000(5)
C3 0.026(7) 0.016(6) 0.018(6) 0.001(5) 0.006(5) 0.000(5)
C4 0.006(5) 0.021(6) 0.022(6) -0.007(5) 0.000(5) 0.001(5)
C5 0.011(5) 0.016(6) 0.021(6) 0.001(5) -0.003(5) -0.004(5)
C6 0.015(6) 0.028(7) 0.018(6) 0.002(5) 0.004(5) 0.001(5)
C7 0.014(6) 0.013(6) 0.012(5) 0.000(4) 0.000(4) -0.004(4)
C8 0.005(5) 0.026(7) 0.016(6) -0.004(5) -0.002(4) 0.000(5)
C9 0.011(6) 0.023(7) 0.022(6) 0.004(5) 0.002(5) -0.002(5)
C10 0.019(6) 0.016(6) 0.014(6) -0.007(5) 0.002(5) 0.002(5)
C11 0.027(7) 0.024(7) 0.013(6) 0.005(5) 0.006(5) 0.007(5)
C12 0.028(8) 0.013(6) 0.020(7) 0.002(5) 0.009(6) 0.000(5)
C13 0.012(6) 0.018(6) 0.018(6) -0.003(5) 0.001(5) -0.004(5)
C14 0.015(6) 0.018(6) 0.020(6) 0.005(5) -0.001(5) -0.001(5)
C15 0.021(7) 0.021(7) 0.025(7) 0.003(6) 0.005(6) 0.006(6)
C16 0.018(6) 0.035(8) 0.014(6) -0.004(6) 0.003(5) 0.006(6)
C17 0.013(6) 0.022(7) 0.025(7) 0.004(6) 0.005(5) 0.003(5)
C18 0.014(6) 0.024(7) 0.020(7) 0.001(5) 0.002(5) 0.005(5)

loop_
_atom_type_symbol
_atom_type_description
_atom_type_scat_dispersion_real
_atom_type_scat_dispersion_imag
_atom_type_scat_source
C C 0.0033 0.0016 'International Tables Vol C Tables 4.2.6.8 and 6.1.1.4'
H H 0.0000 0.0000 'International Tables Vol C Tables 4.2.6.8 and 6.1.1.4'
N N 0.0061 0.0033 'International Tables Vol C Tables 4.2.6.8 and 6.1.1.4'
Au Au -2.0133 8.8022 'International Tables Vol C Tables 4.2.6.8 and 6.1.1.4'
Br Br -0.2901 2.4595 'International Tables Vol C Tables 4.2.6.8 and 6.1.1.4'

loop_
_geom_angle_atom_site_label_1
_geom_angle_atom_site_label_2
_geom_angle_atom_site_label_3
_geom_angle
C10 Au1 C1 178.6(5)
C1 N1 C2 111.9(10)
C1 N1 C7 125.7(10)
C2 N1 C7 122.2(10)
C1 N2 C3 110.5(10)
C1 N2 C4 123.9(10)
C3 N2 C4 125.5(10)
C10 N3 C11 109.8(11)
C10 N3 C16 125.4(11)
C11 N3 C16 124.8(11)
C10 N4 C12 111.4(10)
C10 N4 C13 123.8(11)
C12 N4 C13 124.5(11)
N1 C1 N2 104.5(10)
N1 C1 Au1 128.9(9)
N2 C1 Au1 126.5(9)
C3 C2 N1 106.9(11)
C2 C3 N2 106.2(11)
N2 C4 C5 113.9(10)
C6 C5 C4 175.2(13)
C8 C7 N1 111.9(9)
C9 C8 C7 172.2(13)
N4 C10 N3 104.9(11)
N4 C10 Au1 127.9(9)
N3 C10 Au1 127.2(9)
C12 C11 N3 106.7(11)
C11 C12 N4 107.1(11)
N4 C13 C14 111.3(10)
C15 C14 C13 177.8(14)
N3 C16 C17 111.1(10)
C18 C17 C16 176.3(15)

loop_
_geom_bond_atom_site_label_1
_geom_bond_atom_site_label_2
_geom_bond_distance
Au1 C10 2.011(13)
Au1 C1 2.015(12)
N1 C1 1.342(15)
N1 C2 1.387(16)
N1 C7 1.516(14)
N2 C1 1.353(15)
N2 C3 1.413(16)
N2 C4 1.467(15)
N3 C10 1.368(16)
N3 C11 1.422(17)
N3 C16 1.447(17)
N4 C10 1.351(17)
N4 C12 1.395(16)
N4 C13 1.462(16)
C2 C3 1.334(19)
C4 C5 1.469(18)
C5 C6 1.185(19)
C7 C8 1.457(17)
C8 C9 1.182(19)
C11 C12 1.34(2)
C13 C14 1.489(18)
C14 C15 1.18(2)
C16 C17 1.466(19)
C17 C18 1.19(2)
